data_2244196
loop_
_publ_author_name
'Znovjyak, Kateryna'
'Fritsky, Igor O.'
'Sliva, Tatiana Y.'
'Amirkhanov, Vladimir M.'
'Malinkin, Sergey O.'
'Shova, Sergiu'
'Seredyuk, Maksym'

_publ_section_title
;
 Crystal structure of
 bis{3-(3,4-dimethylphenyl)-5-[6-(1<i>H</i>-pyrazol-1-yl)pyridin-2-yl]-4<i>H</i>-1,2,4-triazol-4-ido}iron(II)
 methanol disolvate
;
_journal_coeditor_code YZ2021
_journal_issue 11
_journal_name_full 'Acta Crystallographica Section E'
_journal_page_first
;
;
_journal_paper_doi 10.1107/S2056989022009744
_journal_volume 78
_journal_year 2022
_chemical_absolute_configuration ad
_chemical_formula_iupac '[Fe (C18 H15 N6)2], 2C H4 O'
_chemical_formula_moiety 'C36 H30 Fe N12, 2(C H4 O)'
_chemical_formula_sum 'C38 H38 Fe N12 O2'
_chemical_formula_weight 750.65
_chemical_name_systematic
'Bis{3-(3,4-dimethylphenyl)-5-[6-(1<i>H</i>-pyrazol-1-yl)pyridin-2-yl]-4<i>H</i>-1,2,4-triazol-4-ido}iron(II) methanol disolvate'
_space_group_crystal_system orthorhombic
_space_group_IT_number 41
_space_group_name_Hall 'A 2 -2ab'
_space_group_name_H-M_alt 'A e a 2'
_atom_sites_solution_hydrogens mixed
_atom_sites_solution_primary dual
_audit_creation_method
;
Olex2 1.3
(compiled 2020.11.12 svn.r5f609507 for OlexSys, GUI svn.r6408)
;
_cell_angle_alpha 90
_cell_angle_beta 90
_cell_angle_gamma 90
_cell_formula_units_Z 4
_cell_length_a 12.6854(10)
_cell_length_b 26.315(2)
_cell_length_c 10.6511(7)
_cell_measurement_reflns_used 1363
_cell_measurement_temperature 180.00(10)
_cell_measurement_theta_max 22.7560
_cell_measurement_theta_min 2.6100
_cell_volume 3555.5(5)
_computing_cell_refinement
;
CrysAlisPro (Rigaku OD, 2022)
;
_computing_data_collection
;
CrysAlisPro (Rigaku OD, 2022)
;
_computing_data_reduction
;
CrysAlisPro (Rigaku OD, 2022)
;
_computing_molecular_graphics
;
<i>OLEX2</i> (Dolomanov <i>et al.</i>,  2009)
;
_computing_publication_material
;
<i>OLEX2</i> (Dolomanov <i>et al.</i>,  2009)
;
_computing_structure_refinement
;
<i>SHELXL2018/3</i> (Sheldrick, 2015b)
;
_computing_structure_solution
;
SHELXT  (Sheldrick, 2015a)
;
_diffrn_ambient_temperature 180.00(10)
_diffrn_detector 'CCD plate'
_diffrn_detector_area_resol_mean 16.1593
_diffrn_measured_fraction_theta_full 1.000
_diffrn_measured_fraction_theta_max 0.999
_diffrn_measurement_device 'four-circle diffractometer'
_diffrn_measurement_device_type 'Xcalibur, Eos'
_diffrn_measurement_method '\w scans'
_diffrn_radiation_monochromator graphite
_diffrn_radiation_probe x-ray
_diffrn_radiation_type 'Mo K\a'
_diffrn_radiation_wavelength 0.71073
_diffrn_reflns_av_R_equivalents 0.0705
_diffrn_reflns_av_unetI/netI 0.1164
_diffrn_reflns_limit_h_max 15
_diffrn_reflns_limit_h_min -12
_diffrn_reflns_limit_k_max 31
_diffrn_reflns_limit_k_min -25
_diffrn_reflns_limit_l_max 12
_diffrn_reflns_limit_l_min -12
_diffrn_reflns_number 6911
_diffrn_reflns_theta_full 25.019
_diffrn_reflns_theta_max 25.019
_diffrn_reflns_theta_min 2.230
_diffrn_source 'fine-focus sealed X-ray tube'
_exptl_absorpt_coefficient_mu 0.478
_exptl_absorpt_correction_T_max 1.00000
_exptl_absorpt_correction_T_min 0.82387
_exptl_absorpt_correction_type multi-scan
_exptl_absorpt_process_details
;
(CrysAlisPro; Rigaku OD, 2022)
;
_exptl_crystal_colour 'clear dark red'
_exptl_crystal_density_diffrn 1.402
_exptl_crystal_description plate
_exptl_crystal_F_000 1568
_exptl_crystal_size_max 0.3
_exptl_crystal_size_mid 0.24
_exptl_crystal_size_min 0.04
_refine_diff_density_max 0.841
_refine_diff_density_min -0.503
_refine_ls_abs_structure_details
;
Flack <i>x</i> determined using 703 quotients
[(<i>I</i>^+^)-(<i>I</i>^-^)]/[(<i>I</i>^+^)+(<i>I</i>^-^)]
(Parsons <i>et al.</i>,  2013).
;
_refine_ls_abs_structure_Flack -0.02(3)
_refine_ls_extinction_method none
_refine_ls_goodness_of_fit_ref 1.002
_refine_ls_hydrogen_treatment mixed
_refine_ls_matrix_type full
_refine_ls_number_parameters 247
_refine_ls_number_reflns 3047
_refine_ls_number_restraints 1
_refine_ls_restrained_S_all 1.002
_refine_ls_R_factor_all 0.0926
_refine_ls_R_factor_gt 0.0608
_refine_ls_shift/su_max 0.000
_refine_ls_shift/su_mean 0.000
_refine_ls_structure_factor_coef Fsqd
_refine_ls_weighting_details 'w=1/[\s^2^(Fo^2^)+(0.0192P)^2^] where P=(Fo^2^+2Fc^2^)/3'
_refine_ls_weighting_scheme calc
_refine_ls_wR_factor_gt 0.0874
_refine_ls_wR_factor_ref 0.0995
_reflns_number_gt 2211
_reflns_number_total 3047
_reflns_threshold_expression 'I > 2\s(I)'
_cod_data_source_file yz2021sup1.cif
_cod_data_source_block I
_cod_original_sg_symbol_Hall 'A 2 -2ac'
_cod_database_code 2244196
_shelx_space_group_comment
;
The symmetry employed for this shelxl refinement is uniquely defined
by the following loop, which should always be used as a source of
symmetry information in preference to the above space-group names.
They are only intended as comments.
;
_shelx_estimated_absorpt_t_min 0.890
_shelx_estimated_absorpt_t_max 0.995

loop_
_space_group_symop_operation_xyz
'x, y, z'
'-x, -y, z'
'x+1/2, -y+1/2, z'
'-x+1/2, y+1/2, z'
'x, y+1/2, z+1/2'
'-x, -y+1/2, z+1/2'
'x+1/2, -y+1, z+1/2'
'-x+1/2, y+1, z+1/2'

loop_
_atom_site_type_symbol
_atom_site_label
_atom_site_fract_x
_atom_site_fract_y
_atom_site_fract_z
_atom_site_U_iso_or_equiv
_atom_site_adp_type
_atom_site_calc_flag
_atom_site_occupancy
_atom_site_disorder_assembly
_atom_site_disorder_group
Fe Fe1 0.500000 0.500000 0.32399(13) 0.0198(3) Uani d 1 . .
N N13 0.3533(4) 0.48261(19) 0.3181(6) 0.0170(12) Uani d 1 . .
N N23 0.4520(4) 0.5467(2) 0.1903(5) 0.0202(15) Uani d 1 . .
N N19 0.3481(4) 0.5393(2) 0.1587(4) 0.0219(15) Uani d 1 . .
N N10 0.4953(5) 0.4455(3) 0.4514(5) 0.0211(15) Uani d 1 . .
O O26 0.1937(5) 0.3536(3) 0.6135(7) 0.074(3) Uani d 1 . .
H H26 0.255(9) 0.359(4) 0.602(8) 0.10(4) Uiso d 1 . .
N N12 0.3978(4) 0.3867(2) 0.5544(4) 0.0214(15) Uani d 1 . .
N N9 0.5624(4) 0.4206(2) 0.5293(5) 0.0205(15) Uani d 1 . .
C C14 0.2907(5) 0.5053(3) 0.2340(6) 0.0189(17) Uani d 1 . .
C C16 0.1439(5) 0.4588(3) 0.3039(6) 0.0266(18) Uani d 1 . .
H H16 0.070880 0.450760 0.300859 0.032 Uiso calc 1 . .
C C11 0.3991(6) 0.4244(3) 0.4689(6) 0.0187(17) Uani d 1 . .
C C18 0.3142(5) 0.4458(3) 0.3926(6) 0.0208(17) Uani d 1 . .
C C17 0.2084(5) 0.4332(3) 0.3877(6) 0.0232(18) Uani d 1 . .
H H17 0.180469 0.407444 0.440732 0.028 Uiso calc 1 . .
C C2 0.5444(6) 0.3525(3) 0.6874(6) 0.0221(17) Uani d 1 . .
C C15 0.1835(5) 0.4957(3) 0.2245(5) 0.0231(17) Uani d 1 . .
H H15 0.139860 0.513428 0.166841 0.028 Uiso calc 1 . .
C C20 0.3249(6) 0.5650(3) 0.0514(6) 0.028(2) Uani d 1 . .
H H20 0.258538 0.565681 0.010235 0.034 Uiso calc 1 . .
C C7 0.6517(6) 0.3493(3) 0.7117(6) 0.031(2) Uani d 1 . .
H H7 0.698294 0.368889 0.661329 0.037 Uiso calc 1 . .
C C21 0.4130(6) 0.5893(3) 0.0140(7) 0.031(2) Uani d 1 . .
H H21 0.420863 0.610314 -0.057996 0.038 Uiso calc 1 . .
C C6 0.6947(6) 0.3191(3) 0.8056(7) 0.0300(19) Uani d 1 . .
C C5 0.6260(7) 0.2904(3) 0.8814(7) 0.036(2) Uani d 1 . .
C C4 0.5194(7) 0.2928(3) 0.8593(6) 0.040(2) Uani d 1 . .
H H4 0.473076 0.273418 0.910428 0.048 Uiso calc 1 . .
C C22 0.4901(6) 0.5776(3) 0.1021(7) 0.0274(19) Uani d 1 . .
H H22 0.560432 0.589870 0.099718 0.033 Uiso calc 1 . .
C C24 0.8132(5) 0.3196(3) 0.8284(8) 0.048(2) Uani d 1 . .
H H24A 0.846198 0.345213 0.774413 0.072 Uiso calc 1 . .
H H24B 0.842489 0.286043 0.808838 0.072 Uiso calc 1 . .
H H24C 0.827202 0.327787 0.916573 0.072 Uiso calc 1 . .
C C8 0.5027(5) 0.3860(3) 0.5907(6) 0.0205(17) Uani d 1 . .
C C3 0.4769(6) 0.3232(3) 0.7632(6) 0.035(2) Uani d 1 . .
H H3 0.402940 0.323876 0.749434 0.042 Uiso calc 1 . .
C C27 0.1677(7) 0.3185(4) 0.7045(8) 0.060(3) Uani d 1 . .
H H27A 0.208643 0.287319 0.691455 0.089 Uiso calc 1 . .
H H27B 0.092312 0.310638 0.699199 0.089 Uiso calc 1 . .
H H27C 0.183692 0.332462 0.787647 0.089 Uiso calc 1 . .
C C25 0.6686(7) 0.2584(3) 0.9889(7) 0.057(3) Uani d 1 . .
H H25A 0.722244 0.234986 0.956909 0.085 Uiso calc 1 . .
H H25B 0.610868 0.238992 1.026777 0.085 Uiso calc 1 . .
H H25C 0.700073 0.280733 1.052319 0.085 Uiso calc 1 . .

loop_
_atom_site_aniso_label
_atom_site_aniso_U_11
_atom_site_aniso_U_22
_atom_site_aniso_U_33
_atom_site_aniso_U_12
_atom_site_aniso_U_13
_atom_site_aniso_U_23
Fe1 0.0140(7) 0.0239(8) 0.0216(6) -0.0013(8) 0.000 0.000
N13 0.010(3) 0.020(3) 0.022(3) 0.000(3) -0.003(3) 0.002(3)
N23 0.014(3) 0.028(4) 0.019(3) -0.003(3) 0.000(3) -0.002(3)
N19 0.016(3) 0.024(4) 0.025(3) -0.002(3) -0.002(3) 0.002(3)
N10 0.019(3) 0.026(4) 0.018(3) 0.001(3) -0.003(3) 0.002(3)
O26 0.024(4) 0.082(6) 0.115(6) 0.009(4) 0.018(4) 0.066(5)
N12 0.013(3) 0.025(4) 0.026(3) 0.000(3) -0.004(3) 0.001(3)
N9 0.020(4) 0.024(4) 0.018(3) 0.000(3) -0.003(3) 0.004(3)
C14 0.012(4) 0.024(5) 0.021(4) -0.007(4) 0.003(3) -0.003(3)
C16 0.013(4) 0.034(5) 0.032(5) -0.005(4) 0.003(3) 0.000(4)
C11 0.022(4) 0.019(5) 0.015(4) -0.001(4) -0.004(3) -0.002(3)
C18 0.014(4) 0.028(5) 0.020(3) -0.002(4) 0.002(3) -0.004(3)
C17 0.012(4) 0.032(5) 0.025(4) -0.009(4) -0.002(3) 0.000(4)
C2 0.025(4) 0.024(5) 0.017(4) -0.002(4) -0.005(3) -0.001(3)
C15 0.015(4) 0.027(5) 0.028(4) 0.001(4) -0.007(3) 0.004(4)
C20 0.027(5) 0.036(5) 0.022(4) 0.014(4) 0.001(3) 0.004(4)
C7 0.032(5) 0.032(5) 0.027(5) 0.010(4) 0.003(4) 0.001(4)
C21 0.024(5) 0.035(6) 0.035(5) 0.006(5) 0.004(4) 0.017(4)
C6 0.038(5) 0.024(4) 0.028(4) 0.013(4) -0.013(4) -0.007(4)
C5 0.051(6) 0.028(5) 0.030(4) 0.006(5) -0.019(4) 0.001(4)
C4 0.056(6) 0.033(5) 0.031(6) -0.017(5) -0.006(4) 0.013(4)
C22 0.025(5) 0.029(5) 0.029(4) -0.010(4) 0.006(4) 0.006(4)
C24 0.040(5) 0.060(6) 0.045(4) 0.020(5) -0.008(5) 0.012(6)
C8 0.017(4) 0.024(5) 0.021(4) 0.002(4) 0.002(3) -0.005(3)
C3 0.029(5) 0.044(6) 0.031(4) -0.009(4) -0.011(4) 0.001(4)
C27 0.043(6) 0.056(7) 0.080(6) 0.008(6) 0.020(5) 0.025(6)
C25 0.080(8) 0.044(7) 0.047(5) 0.002(6) -0.024(5) 0.012(4)

loop_
_atom_type_symbol
_atom_type_description
_atom_type_scat_dispersion_real
_atom_type_scat_dispersion_imag
_atom_type_scat_source
C C 0.0033 0.0016 'International Tables Vol C Tables 4.2.6.8 and 6.1.1.4'
H H 0.0000 0.0000 'International Tables Vol C Tables 4.2.6.8 and 6.1.1.4'
Fe Fe 0.3463 0.8444 'International Tables Vol C Tables 4.2.6.8 and 6.1.1.4'
N N 0.0061 0.0033 'International Tables Vol C Tables 4.2.6.8 and 6.1.1.4'
O O 0.0106 0.0060 'International Tables Vol C Tables 4.2.6.8 and 6.1.1.4'

loop_
_geom_angle_atom_site_label_1
_geom_angle_atom_site_label_2
_geom_angle_atom_site_label_3
_geom_angle_site_symmetry_1
_geom_angle_site_symmetry_3
_geom_angle
_geom_angle_publ_flag
N13 Fe1 N13 . 2_665 176.2(4) ?
N13 Fe1 N23 . . 80.0(3) ?
N13 Fe1 N23 . 2_665 97.3(2) ?
N13 Fe1 N23 2_665 . 97.3(2) ?
N13 Fe1 N23 2_665 2_665 80.0(3) ?
N13 Fe1 N10 . . 79.6(3) ?
N13 Fe1 N10 . 2_665 103.0(2) ?
N13 Fe1 N10 2_665 2_665 79.6(3) ?
N13 Fe1 N10 2_665 . 103.0(2) ?
N23 Fe1 N23 2_665 . 87.9(3) ?
N10 Fe1 N23 2_665 . 93.0(2) ?
N10 Fe1 N23 . 2_665 93.0(2) ?
N10 Fe1 N23 2_665 2_665 159.5(2) ?
N10 Fe1 N23 . . 159.5(2) ?
N10 Fe1 N10 . 2_665 93.2(4) ?
C14 N13 Fe1 . . 119.4(5) ?
C14 N13 C18 . . 119.8(6) ?
C18 N13 Fe1 . . 120.6(5) ?
N19 N23 Fe1 . . 112.5(4) ?
C22 N23 Fe1 . . 140.8(5) ?
C22 N23 N19 . . 105.2(6) ?
N23 N19 C14 . . 116.6(5) ?
C20 N19 N23 . . 110.0(6) ?
C20 N19 C14 . . 133.2(6) ?
N9 N10 Fe1 . . 138.8(5) ?
C11 N10 Fe1 . . 114.9(5) ?
C11 N10 N9 . . 106.3(6) ?
C27 O26 H26 . . 117(7) ?
C11 N12 C8 . . 100.8(6) ?
C8 N9 N10 . . 105.7(5) ?
N13 C14 N19 . . 111.0(6) ?
N13 C14 C15 . . 123.3(6) ?
C15 C14 N19 . . 125.7(6) ?
C17 C16 H16 . . 119.3 ?
C15 C16 H16 . . 119.3 ?
C15 C16 C17 . . 121.4(7) ?
N10 C11 C18 . . 115.4(6) ?
N12 C11 N10 . . 114.0(6) ?
N12 C11 C18 . . 130.6(7) ?
N13 C18 C11 . . 109.5(6) ?
N13 C18 C17 . . 120.5(6) ?
C17 C18 C11 . . 130.0(7) ?
C16 C17 H17 . . 120.6 ?
C18 C17 C16 . . 118.7(7) ?
C18 C17 H17 . . 120.6 ?
C7 C2 C8 . . 121.7(6) ?
C7 C2 C3 . . 117.2(7) ?
C3 C2 C8 . . 121.1(6) ?
C14 C15 H15 . . 121.9 ?
C16 C15 C14 . . 116.2(6) ?
C16 C15 H15 . . 121.9 ?
N19 C20 H20 . . 126.1 ?
C21 C20 N19 . . 107.8(7) ?
C21 C20 H20 . . 126.1 ?
C2 C7 H7 . . 118.2 ?
C6 C7 C2 . . 123.7(7) ?
C6 C7 H7 . . 118.2 ?
C20 C21 H21 . . 127.0 ?
C20 C21 C22 . . 106.1(7) ?
C22 C21 H21 . . 127.0 ?
C7 C6 C5 . . 118.4(7) ?
C7 C6 C24 . . 119.9(7) ?
C5 C6 C24 . . 121.6(7) ?
C6 C5 C25 . . 120.6(7) ?
C4 C5 C6 . . 119.1(7) ?
C4 C5 C25 . . 120.3(8) ?
C5 C4 H4 . . 119.1 ?
C5 C4 C3 . . 121.9(7) ?
C3 C4 H4 . . 119.1 ?
N23 C22 C21 . . 110.9(7) ?
N23 C22 H22 . . 124.5 ?
C21 C22 H22 . . 124.5 ?
C6 C24 H24A . . 109.5 ?
C6 C24 H24B . . 109.5 ?
C6 C24 H24C . . 109.5 ?
H24A C24 H24B . . 109.5 ?
H24A C24 H24C . . 109.5 ?
H24B C24 H24C . . 109.5 ?
N12 C8 C2 . . 123.7(6) ?
N9 C8 N12 . . 113.2(6) ?
N9 C8 C2 . . 123.1(6) ?
C2 C3 C4 . . 119.8(7) ?
C2 C3 H3 . . 120.1 ?
C4 C3 H3 . . 120.1 ?
O26 C27 H27A . . 109.5 ?
O26 C27 H27B . . 109.5 ?
O26 C27 H27C . . 109.5 ?
H27A C27 H27B . . 109.5 ?
H27A C27 H27C . . 109.5 ?
H27B C27 H27C . . 109.5 ?
C5 C25 H25A . . 109.5 ?
C5 C25 H25B . . 109.5 ?
C5 C25 H25C . . 109.5 ?
H25A C25 H25B . . 109.5 ?
H25A C25 H25C . . 109.5 ?
H25B C25 H25C . . 109.5 ?

loop_
_geom_bond_atom_site_label_1
_geom_bond_atom_site_label_2
_geom_bond_site_symmetry_2
_geom_bond_distance
_geom_bond_publ_flag
Fe1 N13 . 1.917(5) ?
Fe1 N13 2_665 1.917(5) ?
Fe1 N23 2_665 1.977(6) ?
Fe1 N23 . 1.977(6) ?
Fe1 N10 2_665 1.974(6) ?
Fe1 N10 . 1.974(6) ?
N13 C14 . 1.338(8) ?
N13 C18 . 1.348(8) ?
N23 N19 . 1.375(7) ?
N23 C22 . 1.333(9) ?
N19 C14 . 1.403(8) ?
N19 C20 . 1.360(8) ?
N10 N9 . 1.358(8) ?
N10 C11 . 1.355(9) ?
O26 H26 . 0.79(11) ?
O26 C27 . 1.380(9) ?
N12 C11 . 1.345(8) ?
N12 C8 . 1.386(8) ?
N9 C8 . 1.352(8) ?
C14 C15 . 1.387(8) ?
C16 H16 . 0.9500 ?
C16 C17 . 1.386(9) ?
C16 C15 . 1.383(9) ?
C11 C18 . 1.463(9) ?
C18 C17 . 1.384(8) ?
C17 H17 . 0.9500 ?
C2 C7 . 1.388(9) ?
C2 C8 . 1.455(9) ?
C2 C3 . 1.407(9) ?
C15 H15 . 0.9500 ?
C20 H20 . 0.9500 ?
C20 C21 . 1.349(9) ?
C7 H7 . 0.9500 ?
C7 C6 . 1.389(9) ?
C21 H21 . 0.9500 ?
C21 C22 . 1.389(9) ?
C6 C5 . 1.409(10) ?
C6 C24 . 1.522(9) ?
C5 C4 . 1.373(10) ?
C5 C25 . 1.520(10) ?
C4 H4 . 0.9500 ?
C4 C3 . 1.406(9) ?
C22 H22 . 0.9500 ?
C24 H24A . 0.9800 ?
C24 H24B . 0.9800 ?
C24 H24C . 0.9800 ?
C3 H3 . 0.9500 ?
C27 H27A . 0.9800 ?
C27 H27B . 0.9800 ?
C27 H27C . 0.9800 ?
C25 H25A . 0.9800 ?
C25 H25B . 0.9800 ?
C25 H25C . 0.9800 ?

loop_
_geom_torsion_atom_site_label_1
_geom_torsion_atom_site_label_2
_geom_torsion_atom_site_label_3
_geom_torsion_atom_site_label_4
_geom_torsion_site_symmetry_1
_geom_torsion_site_symmetry_2
_geom_torsion_site_symmetry_3
_geom_torsion_site_symmetry_4
_geom_torsion
_geom_torsion_publ_flag
Fe1 N13 C14 N19 . . . . 1.3(8) ?
Fe1 N13 C14 C15 . . . . -178.9(5) ?
Fe1 N13 C18 C11 . . . . -0.5(8) ?
Fe1 N13 C18 C17 . . . . -179.7(5) ?
Fe1 N23 N19 C14 . . . . 7.5(7) ?
Fe1 N23 N19 C20 . . . . -168.3(4) ?
Fe1 N23 C22 C21 . . . . 163.0(6) ?
Fe1 N10 N9 C8 . . . . -178.8(5) ?
Fe1 N10 C11 N12 . . . . 178.9(5) ?
Fe1 N10 C11 C18 . . . . -1.0(8) ?
N13 C14 C15 C16 . . . . -3.1(10) ?
N13 C18 C17 C16 . . . . 0.7(11) ?
N23 N19 C14 N13 . . . . -5.8(8) ?
N23 N19 C14 C15 . . . . 174.4(6) ?
N23 N19 C20 C21 . . . . -0.4(8) ?
N19 N23 C22 C21 . . . . -0.8(8) ?
N19 C14 C15 C16 . . . . 176.7(6) ?
N19 C20 C21 C22 . . . . -0.1(9) ?
N10 N9 C8 N12 . . . . 0.9(8) ?
N10 N9 C8 C2 . . . . -177.5(6) ?
N10 C11 C18 N13 . . . . 1.0(8) ?
N10 C11 C18 C17 . . . . -179.9(7) ?
N12 C11 C18 N13 . . . . -178.9(7) ?
N12 C11 C18 C17 . . . . 0.2(13) ?
N9 N10 C11 N12 . . . . 0.2(8) ?
N9 N10 C11 C18 . . . . -179.7(6) ?
C14 N13 C18 C11 . . . . 175.7(6) ?
C14 N13 C18 C17 . . . . -3.6(10) ?
C14 N19 C20 C21 . . . . -175.2(7) ?
C11 N10 N9 C8 . . . . -0.6(7) ?
C11 N12 C8 N9 . . . . -0.8(7) ?
C11 N12 C8 C2 . . . . 177.6(6) ?
C11 C18 C17 C16 . . . . -178.4(6) ?
C18 N13 C14 N19 . . . . -174.9(6) ?
C18 N13 C14 C15 . . . . 4.9(10) ?
C17 C16 C15 C14 . . . . 0.0(10) ?
C2 C7 C6 C5 . . . . -0.6(11) ?
C2 C7 C6 C24 . . . . -177.8(7) ?
C15 C16 C17 C18 . . . . 1.1(11) ?
C20 N19 C14 N13 . . . . 168.7(7) ?
C20 N19 C14 C15 . . . . -11.1(12) ?
C20 C21 C22 N23 . . . . 0.6(9) ?
C7 C2 C8 N12 . . . . 173.2(6) ?
C7 C2 C8 N9 . . . . -8.5(11) ?
C7 C2 C3 C4 . . . . 0.6(11) ?
C7 C6 C5 C4 . . . . 0.5(11) ?
C7 C6 C5 C25 . . . . -177.4(7) ?
C6 C5 C4 C3 . . . . 0.0(12) ?
C5 C4 C3 C2 . . . . -0.6(11) ?
C22 N23 N19 C14 . . . . 176.5(6) ?
C22 N23 N19 C20 . . . . 0.8(8) ?
C24 C6 C5 C4 . . . . 177.7(7) ?
C24 C6 C5 C25 . . . . -0.3(12) ?
C8 N12 C11 N10 . . . . 0.4(7) ?
C8 N12 C11 C18 . . . . -179.8(7) ?
C8 C2 C7 C6 . . . . 177.9(6) ?
C8 C2 C3 C4 . . . . -177.3(6) ?
C3 C2 C7 C6 . . . . 0.0(11) ?
C3 C2 C8 N12 . . . . -8.9(11) ?
C3 C2 C8 N9 . . . . 169.3(7) ?
C25 C5 C4 C3 . . . . 178.0(7) ?

_cod_database_fobs_code 2244196
